data_4133465
loop_
_publ_author_name
'Yang, Pei-Jun'
'Qi, Ling'
'Liu, Zhen'
'Yang, Gaosheng'
'Chai, Zhuo'

_publ_section_title
;
 Lewis Acid Catalyzed Dynamic Kinetic Asymmetric Transformation of Racemic
 N-Sulfonylaziridines.
;
_journal_issue 49
_journal_name_full 'Journal of the American Chemical Society'
_journal_page_first 17211
_journal_page_last 17217
_journal_paper_doi 10.1021/jacs.8b10217
_journal_volume 140
_journal_year 2018
_chemical_absolute_configuration ramd
_chemical_formula_sum 'C27 H27 N3 O2 S'
_chemical_formula_weight 457.57
_chemical_name_common trans-6na
_space_group_crystal_system monoclinic
_space_group_IT_number 4
_space_group_name_Hall 'P 2yb'
_space_group_name_H-M_alt 'P 1 21 1'
_atom_sites_solution_hydrogens geom
_audit_creation_method SHELXL-2016/6
_cell_angle_alpha 90
_cell_angle_beta 103.0010(10)
_cell_angle_gamma 90
_cell_formula_units_Z 2
_cell_length_a 7.3353(2)
_cell_length_b 14.8015(5)
_cell_length_c 11.0786(4)
_cell_measurement_reflns_used 9842
_cell_measurement_temperature 273(2)
_cell_measurement_theta_max 27.53
_cell_measurement_theta_min 3.17
_cell_volume 1172.01(7)
_computing_structure_refinement 'SHELXL-2016/6 (Sheldrick, 2016)'
_diffrn_ambient_temperature 273(2)
_diffrn_measured_fraction_theta_full 0.989
_diffrn_measured_fraction_theta_max 0.989
_diffrn_measurement_device_type 'Bruker APEX-II CCD'
_diffrn_measurement_method '\f and \w scans'
_diffrn_radiation_type MoK\a
_diffrn_radiation_wavelength 0.71073
_diffrn_reflns_av_R_equivalents 0.0253
_diffrn_reflns_av_unetI/netI 0.0183
_diffrn_reflns_Laue_measured_fraction_full 0.989
_diffrn_reflns_Laue_measured_fraction_max 0.989
_diffrn_reflns_limit_h_max 9
_diffrn_reflns_limit_h_min -9
_diffrn_reflns_limit_k_max 19
_diffrn_reflns_limit_k_min -18
_diffrn_reflns_limit_l_max 14
_diffrn_reflns_limit_l_min -14
_diffrn_reflns_number 29262
_diffrn_reflns_point_group_measured_fraction_full 0.991
_diffrn_reflns_point_group_measured_fraction_max 0.982
_diffrn_reflns_theta_full 25.242
_diffrn_reflns_theta_max 27.525
_diffrn_reflns_theta_min 3.165
_exptl_absorpt_coefficient_mu 0.168
_exptl_crystal_colour colorless
_exptl_crystal_density_diffrn 1.297
_exptl_crystal_description block
_exptl_crystal_F_000 484
_exptl_crystal_size_max 0.230
_exptl_crystal_size_mid 0.210
_exptl_crystal_size_min 0.200
_refine_diff_density_max 0.161
_refine_diff_density_min -0.165
_refine_diff_density_rms 0.033
_refine_ls_abs_structure_details
;
 Flack x determined using 2168 quotients [(I+)-(I-)]/[(I+)+(I-)]
 (Parsons, Flack and Wagner, Acta Cryst. B69 (2013) 249-259).
;
_refine_ls_abs_structure_Flack 0.034(12)
_refine_ls_extinction_method none
_refine_ls_goodness_of_fit_ref 1.043
_refine_ls_hydrogen_treatment constr
_refine_ls_matrix_type full
_refine_ls_number_parameters 301
_refine_ls_number_reflns 5309
_refine_ls_number_restraints 1
_refine_ls_restrained_S_all 1.043
_refine_ls_R_factor_all 0.0384
_refine_ls_R_factor_gt 0.0341
_refine_ls_shift/su_max 0.001
_refine_ls_shift/su_mean 0.000
_refine_ls_structure_factor_coef Fsqd
_refine_ls_weighting_details 'w=1/[\s^2^(Fo^2^)+(0.0556P)^2^+0.0968P] where P=(Fo^2^+2Fc^2^)/3'
_refine_ls_weighting_scheme calc
_refine_ls_wR_factor_gt 0.0867
_refine_ls_wR_factor_ref 0.0899
_reflns_Friedel_coverage 0.911
_reflns_Friedel_fraction_full 0.992
_reflns_Friedel_fraction_max 0.974
_reflns_number_gt 4917
_reflns_number_total 5309
_reflns_threshold_expression 'I > 2\s(I)'
_cod_data_source_file ja8b10217_si_003.cif
_cod_data_source_block mo_20171208a_0m
_cod_original_sg_symbol_H-M 'P 21'
_cod_database_code 4133465
_shelx_shelxl_version_number 2016/6
_shelx_space_group_comment
;
The symmetry employed for this shelxl refinement is uniquely defined
by the following loop, which should always be used as a source of
symmetry information in preference to the above space-group names.
They are only intended as comments.
;
_shelx_estimated_absorpt_t_min 0.962
_shelx_estimated_absorpt_t_max 0.967

loop_
_space_group_symop_operation_xyz
'x, y, z'
'-x, y+1/2, -z'

loop_
_atom_site_label
_atom_site_type_symbol
_atom_site_fract_x
_atom_site_fract_y
_atom_site_fract_z
_atom_site_U_iso_or_equiv
_atom_site_adp_type
_atom_site_occupancy
_atom_site_site_symmetry_order
_atom_site_calc_flag
_atom_site_refinement_flags_posn
_atom_site_refinement_flags_adp
C1 C 0.0086(3) 0.60556(18) 0.5413(2) 0.0490(5) Uani 1 1 d . .
H1 H 0.009307 0.545930 0.514965 0.059 Uiso 1 1 calc R U
C2 C 0.1316(3) 0.64152(14) 0.64111(19) 0.0369(4) Uani 1 1 d . .
C3 C 0.0768(3) 0.73357(14) 0.6496(2) 0.0386(4) Uani 1 1 d . .
C4 C 0.1398(4) 0.80371(17) 0.7343(2) 0.0493(5) Uani 1 1 d . .
H4 H 0.244440 0.796134 0.798693 0.059 Uiso 1 1 calc R U
C5 C 0.0418(4) 0.88436(19) 0.7191(3) 0.0648(7) Uani 1 1 d . .
H5 H 0.081573 0.931349 0.774496 0.078 Uiso 1 1 calc R U
C6 C -0.1141(5) 0.8968(2) 0.6235(4) 0.0723(9) Uani 1 1 d . .
H6 H -0.177569 0.951628 0.617128 0.087 Uiso 1 1 calc R U
C7 C -0.1771(4) 0.8305(2) 0.5383(3) 0.0638(8) Uani 1 1 d . .
H7 H -0.280898 0.839594 0.473664 0.077 Uiso 1 1 calc R U
C8 C -0.0802(3) 0.74892(17) 0.5519(2) 0.0480(5) Uani 1 1 d . .
C9 C 0.2902(3) 0.59395(14) 0.72608(17) 0.0342(4) Uani 1 1 d . .
H9 H 0.304691 0.620838 0.808532 0.041 Uiso 1 1 calc R U
C10 C 0.2565(3) 0.49313(14) 0.73828(19) 0.0371(4) Uani 1 1 d . .
H10A H 0.168755 0.482512 0.790485 0.045 Uiso 1 1 calc R U
H10B H 0.207257 0.466253 0.657682 0.045 Uiso 1 1 calc R U
C11 C 0.5882(3) 0.51140(15) 0.75691(19) 0.0384(4) Uani 1 1 d . .
H11 H 0.686202 0.528479 0.828997 0.046 Uiso 1 1 calc R U
C12 C 0.4855(3) 0.59710(14) 0.69188(17) 0.0337(4) Uani 1 1 d . .
C13 C 0.4825(3) 0.57792(16) 0.55737(18) 0.0389(5) Uani 1 1 d . .
C14 C 0.4058(3) 0.6272(2) 0.4526(2) 0.0572(7) Uani 1 1 d . .
H14 H 0.337999 0.679642 0.457545 0.069 Uiso 1 1 calc R U
C15 C 0.4331(5) 0.5958(3) 0.3381(2) 0.0801(12) Uani 1 1 d . .
H15 H 0.382762 0.628044 0.266284 0.096 Uiso 1 1 calc R U
C16 C 0.5334(5) 0.5180(3) 0.3310(3) 0.0848(13) Uani 1 1 d . .
H16 H 0.548124 0.498003 0.254199 0.102 Uiso 1 1 calc R U
C17 C 0.6115(4) 0.4698(2) 0.4348(3) 0.0677(8) Uani 1 1 d . .
H17 H 0.678989 0.417370 0.429281 0.081 Uiso 1 1 calc R U
C18 C 0.5883(3) 0.50054(18) 0.5489(2) 0.0468(5) Uani 1 1 d . .
C19 C 0.5900(4) 0.68442(17) 0.7346(2) 0.0486(5) Uani 1 1 d . .
H19A H 0.714558 0.680723 0.721179 0.073 Uiso 1 1 calc R U
H19B H 0.595723 0.693333 0.821216 0.073 Uiso 1 1 calc R U
H19C H 0.525446 0.734264 0.688366 0.073 Uiso 1 1 calc R U
C20 C 0.7551(5) 0.3804(2) 0.6876(4) 0.0737(9) Uani 1 1 d . .
H20A H 0.660750 0.334312 0.677645 0.111 Uiso 1 1 calc R U
H20B H 0.830588 0.378333 0.770464 0.111 Uiso 1 1 calc R U
H20C H 0.832615 0.370337 0.629671 0.111 Uiso 1 1 calc R U
C21 C 0.3312(3) 0.33636(16) 0.9424(2) 0.0435(5) Uani 1 1 d . .
C22 C 0.1766(4) 0.34247(18) 0.9926(2) 0.0533(6) Uani 1 1 d . .
H22 H 0.147492 0.396594 1.026528 0.064 Uiso 1 1 calc R U
C23 C 0.0644(4) 0.2668(2) 0.9921(3) 0.0605(7) Uani 1 1 d . .
H23 H -0.041208 0.271167 1.025076 0.073 Uiso 1 1 calc R U
C24 C 0.1057(4) 0.18560(19) 0.9442(2) 0.0577(6) Uani 1 1 d . .
C25 C 0.2650(5) 0.1812(2) 0.8967(3) 0.0697(8) Uani 1 1 d . .
H25 H 0.297330 0.126633 0.865595 0.084 Uiso 1 1 calc R U
C26 C 0.3759(5) 0.25527(19) 0.8946(3) 0.0650(8) Uani 1 1 d . .
H26 H 0.480927 0.251015 0.861036 0.078 Uiso 1 1 calc R U
C27 C -0.0134(6) 0.1030(3) 0.9490(4) 0.0927(13) Uani 1 1 d . .
H27A H -0.073696 0.108434 1.017168 0.139 Uiso 1 1 calc R U
H27B H 0.064206 0.050110 0.960014 0.139 Uiso 1 1 calc R U
H27C H -0.106481 0.098099 0.873052 0.139 Uiso 1 1 calc R U
N1 N -0.1159(3) 0.67034(17) 0.4858(2) 0.0565(5) Uani 1 1 d . .
H1' H -0.202617 0.662790 0.420062 0.068 Uiso 1 1 calc R U
N2 N 0.4417(2) 0.45520(12) 0.79524(15) 0.0378(4) Uani 1 1 d . .
N3 N 0.6673(3) 0.46736(15) 0.6652(2) 0.0543(5) Uani 1 1 d . .
O1 O 0.4126(3) 0.50092(14) 1.01252(16) 0.0660(5) Uani 1 1 d . .
O2 O 0.6696(3) 0.40395(16) 0.98151(19) 0.0725(6) Uani 1 1 d . .
S1 S 0.47739(8) 0.43074(4) 0.94367(5) 0.04667(16) Uani 1 1 d . .

loop_
_atom_site_aniso_label
_atom_site_aniso_U_11
_atom_site_aniso_U_22
_atom_site_aniso_U_33
_atom_site_aniso_U_23
_atom_site_aniso_U_13
_atom_site_aniso_U_12
C1 0.0378(11) 0.0482(13) 0.0565(14) 0.0011(10) 0.0008(10) -0.0030(9)
C2 0.0323(9) 0.0375(10) 0.0403(10) 0.0027(8) 0.0069(8) 0.0002(8)
C3 0.0342(10) 0.0405(11) 0.0445(11) 0.0098(9) 0.0159(8) 0.0009(8)
C4 0.0582(14) 0.0434(12) 0.0515(12) 0.0032(10) 0.0231(11) 0.0046(10)
C5 0.080(2) 0.0419(13) 0.083(2) -0.0004(13) 0.0400(16) 0.0092(13)
C6 0.0682(18) 0.0493(15) 0.111(3) 0.0289(17) 0.0447(18) 0.0225(14)
C7 0.0462(14) 0.0598(17) 0.088(2) 0.0332(16) 0.0208(13) 0.0144(12)
C8 0.0351(11) 0.0514(13) 0.0595(14) 0.0194(11) 0.0147(10) 0.0031(9)
C9 0.0348(9) 0.0359(9) 0.0323(9) 0.0006(8) 0.0085(7) -0.0002(8)
C10 0.0345(10) 0.0383(10) 0.0381(10) 0.0047(8) 0.0076(8) -0.0031(8)
C11 0.0333(9) 0.0452(11) 0.0360(9) 0.0053(8) 0.0062(7) 0.0003(8)
C12 0.0332(9) 0.0377(10) 0.0294(9) 0.0020(8) 0.0055(7) -0.0033(8)
C13 0.0352(10) 0.0514(12) 0.0304(9) 0.0009(8) 0.0081(7) -0.0129(9)
C14 0.0444(12) 0.0833(19) 0.0407(12) 0.0184(12) 0.0026(9) -0.0188(13)
C15 0.0637(17) 0.140(3) 0.0318(12) 0.0179(17) 0.0003(11) -0.045(2)
C16 0.084(2) 0.133(4) 0.0440(15) -0.0304(19) 0.0293(15) -0.058(3)
C17 0.0728(17) 0.083(2) 0.0594(16) -0.0281(14) 0.0393(14) -0.0337(16)
C18 0.0445(11) 0.0535(13) 0.0478(12) -0.0092(10) 0.0220(9) -0.0143(10)
C19 0.0480(13) 0.0462(12) 0.0500(12) -0.0041(10) 0.0075(9) -0.0115(10)
C20 0.0656(18) 0.0559(16) 0.107(3) 0.0025(17) 0.0349(17) 0.0158(14)
C21 0.0545(13) 0.0409(11) 0.0381(10) 0.0104(9) 0.0171(9) 0.0075(9)
C22 0.0617(16) 0.0460(12) 0.0592(15) 0.0074(11) 0.0283(12) 0.0141(11)
C23 0.0516(14) 0.0650(17) 0.0706(18) 0.0167(14) 0.0258(13) 0.0102(12)
C24 0.0597(15) 0.0541(14) 0.0549(13) 0.0141(12) 0.0036(11) 0.0005(12)
C25 0.094(2) 0.0453(14) 0.0767(18) -0.0045(13) 0.0346(16) 0.0047(14)
C26 0.079(2) 0.0535(15) 0.0760(19) 0.0021(13) 0.0465(16) 0.0082(13)
C27 0.076(2) 0.074(2) 0.116(3) 0.017(2) -0.004(2) -0.0206(18)
N1 0.0368(10) 0.0638(13) 0.0609(12) 0.0100(11) -0.0055(8) -0.0025(9)
N2 0.0380(8) 0.0417(9) 0.0338(8) 0.0094(7) 0.0087(6) 0.0013(7)
N3 0.0589(13) 0.0550(12) 0.0568(12) 0.0075(9) 0.0292(10) 0.0143(10)
O1 0.1040(16) 0.0556(10) 0.0404(9) -0.0054(8) 0.0205(9) -0.0099(11)
O2 0.0566(11) 0.0925(17) 0.0605(11) 0.0344(11) -0.0035(8) 0.0006(10)
S1 0.0555(3) 0.0494(3) 0.0337(2) 0.0103(2) 0.0069(2) 0.0006(3)

loop_
_atom_type_symbol
_atom_type_description
_atom_type_scat_dispersion_real
_atom_type_scat_dispersion_imag
_atom_type_scat_source
C C 0.0033 0.0016 'International Tables Vol C Tables 4.2.6.8 and 6.1.1.4'
H H 0.0000 0.0000 'International Tables Vol C Tables 4.2.6.8 and 6.1.1.4'
N N 0.0061 0.0033 'International Tables Vol C Tables 4.2.6.8 and 6.1.1.4'
O O 0.0106 0.0060 'International Tables Vol C Tables 4.2.6.8 and 6.1.1.4'
S S 0.1246 0.1234 'International Tables Vol C Tables 4.2.6.8 and 6.1.1.4'

loop_
_geom_angle_atom_site_label_1
_geom_angle_atom_site_label_2
_geom_angle_atom_site_label_3
_geom_angle
C2 C1 N1 110.0(2)
C2 C1 H1 125.0
N1 C1 H1 125.0
C1 C2 C3 106.26(19)
C1 C2 C9 127.1(2)
C3 C2 C9 126.65(19)
C4 C3 C8 118.8(2)
C4 C3 C2 133.9(2)
C8 C3 C2 107.2(2)
C5 C4 C3 118.2(3)
C5 C4 H4 120.9
C3 C4 H4 120.9
C4 C5 C6 121.6(3)
C4 C5 H5 119.2
C6 C5 H5 119.2
C7 C6 C5 121.6(3)
C7 C6 H6 119.2
C5 C6 H6 119.2
C6 C7 C8 117.5(3)
C6 C7 H7 121.2
C8 C7 H7 121.2
N1 C8 C7 130.4(2)
N1 C8 C3 107.4(2)
C7 C8 C3 122.1(3)
C2 C9 C10 113.43(17)
C2 C9 C12 117.29(16)
C10 C9 C12 103.10(16)
C2 C9 H9 107.5
C10 C9 H9 107.5
C12 C9 H9 107.5
N2 C10 C9 104.99(16)
N2 C10 H10A 110.7
C9 C10 H10A 110.7
N2 C10 H10B 110.7
C9 C10 H10B 110.7
H10A C10 H10B 108.8
N3 C11 N2 112.31(19)
N3 C11 C12 105.75(17)
N2 C11 C12 106.25(15)
N3 C11 H11 110.8
N2 C11 H11 110.8
C12 C11 H11 110.8
C13 C12 C19 111.14(17)
C13 C12 C9 114.96(16)
C19 C12 C9 111.99(18)
C13 C12 C11 101.56(17)
C19 C12 C11 112.86(17)
C9 C12 C11 103.68(15)
C14 C13 C18 120.3(2)
C14 C13 C12 130.0(2)
C18 C13 C12 109.54(19)
C13 C14 C15 118.1(3)
C13 C14 H14 121.0
C15 C14 H14 121.0
C16 C15 C14 120.9(3)
C16 C15 H15 119.6
C14 C15 H15 119.6
C17 C16 C15 121.1(3)
C17 C16 H16 119.4
C15 C16 H16 119.4
C16 C17 C18 118.8(3)
C16 C17 H17 120.6
C18 C17 H17 120.6
N3 C18 C17 128.4(3)
N3 C18 C13 110.60(19)
C17 C18 C13 120.8(3)
C12 C19 H19A 109.5
C12 C19 H19B 109.5
H19A C19 H19B 109.5
C12 C19 H19C 109.5
H19A C19 H19C 109.5
H19B C19 H19C 109.5
N3 C20 H20A 109.5
N3 C20 H20B 109.5
H20A C20 H20B 109.5
N3 C20 H20C 109.5
H20A C20 H20C 109.5
H20B C20 H20C 109.5
C22 C21 C26 120.1(2)
C22 C21 S1 120.1(2)
C26 C21 S1 119.76(19)
C21 C22 C23 119.2(2)
C21 C22 H22 120.4
C23 C22 H22 120.4
C24 C23 C22 121.6(3)
C24 C23 H23 119.2
C22 C23 H23 119.2
C23 C24 C25 117.7(3)
C23 C24 C27 120.9(3)
C25 C24 C27 121.3(3)
C26 C25 C24 121.6(3)
C26 C25 H25 119.2
C24 C25 H25 119.2
C25 C26 C21 119.8(3)
C25 C26 H26 120.1
C21 C26 H26 120.1
C24 C27 H27A 109.5
C24 C27 H27B 109.5
H27A C27 H27B 109.5
C24 C27 H27C 109.5
H27A C27 H27C 109.5
H27B C27 H27C 109.5
C8 N1 C1 109.1(2)
C8 N1 H1' 125.5
C1 N1 H1' 125.5
C10 N2 C11 108.58(15)
C10 N2 S1 115.81(14)
C11 N2 S1 116.33(13)
C18 N3 C11 110.4(2)
C18 N3 C20 124.0(3)
C11 N3 C20 121.5(2)
O1 S1 O2 117.87(14)
O1 S1 N2 112.05(11)
O2 S1 N2 106.13(11)
O1 S1 C21 107.79(12)
O2 S1 C21 109.90(13)
N2 S1 C21 101.93(10)

loop_
_geom_bond_atom_site_label_1
_geom_bond_atom_site_label_2
_geom_bond_distance
C1 C2 1.368(3)
C1 N1 1.371(3)
C1 H1 0.9300
C2 C3 1.430(3)
C2 C9 1.498(3)
C3 C4 1.406(4)
C3 C8 1.410(3)
C4 C5 1.384(4)
C4 H4 0.9300
C5 C6 1.385(5)
C5 H5 0.9300
C6 C7 1.368(5)
C6 H6 0.9300
C7 C8 1.392(4)
C7 H7 0.9300
C8 N1 1.368(4)
C9 C10 1.524(3)
C9 C12 1.563(3)
C9 H9 0.9800
C10 N2 1.474(3)
C10 H10A 0.9700
C10 H10B 0.9700
C11 N3 1.435(3)
C11 N2 1.494(3)
C11 C12 1.566(3)
C11 H11 0.9800
C12 C13 1.512(3)
C12 C19 1.523(3)
C13 C14 1.379(3)
C13 C18 1.399(4)
C14 C15 1.407(5)
C14 H14 0.9300
C15 C16 1.379(6)
C15 H15 0.9300
C16 C17 1.365(5)
C16 H16 0.9300
C17 C18 1.389(3)
C17 H17 0.9300
C18 N3 1.379(3)
C19 H19A 0.9600
C19 H19B 0.9600
C19 H19C 0.9600
C20 N3 1.436(4)
C20 H20A 0.9600
C20 H20B 0.9600
C20 H20C 0.9600
C21 C22 1.373(3)
C21 C26 1.381(4)
C21 S1 1.759(3)
C22 C23 1.389(4)
C22 H22 0.9300
C23 C24 1.375(4)
C23 H23 0.9300
C24 C25 1.387(5)
C24 C27 1.510(5)
C25 C26 1.368(5)
C25 H25 0.9300
C26 H26 0.9300
C27 H27A 0.9600
C27 H27B 0.9600
C27 H27C 0.9600
N1 H1' 0.8600
N2 S1 1.6462(17)
O1 S1 1.432(2)
O2 S1 1.433(2)
